data_4504080
loop_
_publ_author_name
'Wang, Wen-Hai'
'Xi, Pei-Hua'
'Su, Xiao-Yu'
'Lan, Jing-Bo'
'Mao, Zhi-Hua'
'You, Jing-Song'
'Xie, Ru-Gang'

_publ_section_title
;
 Supramolecular Assemblies of Multifunctional Diimidazole and Dicarboxylic
 Acids via Various Hydrogen Bonds and X&#x00B7;&#x00B7;&#x00B7;\p (X = \p,
 CH) Interactions
;
_journal_issue 4
_journal_name_full 'Crystal Growth &amp; Design'
_journal_page_first 741
_journal_paper_doi 10.1021/cg060764b
_journal_volume 7
_journal_year 2007
_chemical_formula_sum 'C23 H22 N4 O5'
_chemical_formula_weight 434.45
_chemical_name_systematic
; 
 ? 
;
_space_group_IT_number 2
_symmetry_cell_setting triclinic
_symmetry_space_group_name_Hall '-P 1'
_symmetry_space_group_name_H-M 'P -1'
_atom_sites_solution_hydrogens geom
_atom_sites_solution_primary direct
_atom_sites_solution_secondary difmap
_audit_creation_method SHELXL-97
_cell_angle_alpha 77.06(3)
_cell_angle_beta 89.94(3)
_cell_angle_gamma 77.35(3)
_cell_formula_units_Z 2
_cell_length_a 7.319(3)
_cell_length_b 12.089(4)
_cell_length_c 12.159(3)
_cell_measurement_temperature 292(2)
_cell_volume 1021.7(6)
_computing_cell_refinement DIFRAC
_computing_data_collection 'DIFRAC (Gabe & White, 1993)'
_computing_data_reduction 'NRCVAX (Gabe et al., 1989)'
_computing_molecular_graphics 'MERCURY1.2 (Bruno et al., 2002)'
_computing_publication_material SHELXL-97
_computing_structure_refinement 'SHELXL-97 (Sheldrick, 1997)'
_computing_structure_solution 'SHELXS-97 (Sheldrick, 1997)'
_diffrn_ambient_temperature 292(2)
_diffrn_measured_fraction_theta_full 0.967
_diffrn_measured_fraction_theta_max 0.967
_diffrn_measurement_device_type CAD4
_diffrn_measurement_method Omega\2-Theta
_diffrn_radiation_monochromator graphite
_diffrn_radiation_source 'fine-focus sealed tube'
_diffrn_radiation_type MoK\a
_diffrn_radiation_wavelength 0.71073
_diffrn_reflns_av_R_equivalents 0.0026
_diffrn_reflns_av_sigmaI/netI 0.0512
_diffrn_reflns_limit_h_max 8
_diffrn_reflns_limit_h_min -8
_diffrn_reflns_limit_k_max 14
_diffrn_reflns_limit_k_min -5
_diffrn_reflns_limit_l_max 14
_diffrn_reflns_limit_l_min -14
_diffrn_reflns_number 3764
_diffrn_reflns_theta_full 25.44
_diffrn_reflns_theta_max 25.44
_diffrn_reflns_theta_min 1.72
_diffrn_standards_decay_% 2.818
_diffrn_standards_interval_count 300
_diffrn_standards_number 3
_exptl_absorpt_coefficient_mu 0.102
_exptl_absorpt_correction_type CAD4
_exptl_crystal_colour colorless
_exptl_crystal_density_diffrn 1.412
_exptl_crystal_density_method 'not measured'
_exptl_crystal_description Block
_exptl_crystal_F_000 456
_exptl_crystal_size_max 0.30
_exptl_crystal_size_mid 0.28
_exptl_crystal_size_min 0.20
_refine_diff_density_max 0.329
_refine_diff_density_min -0.306
_refine_diff_density_rms 0.080
_refine_ls_extinction_method none
_refine_ls_goodness_of_fit_ref 0.940
_refine_ls_hydrogen_treatment constr
_refine_ls_matrix_type full
_refine_ls_number_parameters 295
_refine_ls_number_reflns 3650
_refine_ls_number_restraints 0
_refine_ls_restrained_S_all 0.940
_refine_ls_R_factor_all 0.1135
_refine_ls_R_factor_gt 0.0703
_refine_ls_shift/su_max 0.000
_refine_ls_shift/su_mean 0.000
_refine_ls_structure_factor_coef Fsqd
_refine_ls_weighting_details 'w=1/[\s^2^(Fo^2^)+(0.1403P)^2^] where P=(Fo^2^+2Fc^2^)/3'
_refine_ls_weighting_scheme calc
_refine_ls_wR_factor_gt 0.1711
_refine_ls_wR_factor_ref 0.1944
_reflns_number_gt 2271
_reflns_number_total 3650
_reflns_threshold_expression >2sigma(I)
_cod_data_source_file cg060764bsi20061029_121505.cif
_cod_data_source_block 3
_cod_depositor_comments
;
The following automatic conversions were performed:

'_symmetry_cell_setting' value 'Triclinic' changed to 'triclinic'
according to /home/saulius/struct/CIF-dictionaries/cif_core.dic
dictionary named 'cif_core.dic' version 2.4.1 from 2010-06-29.

Automatic conversion script
Id: cif_fix_values 1715 2011-07-08 13:25:40Z adriana 

The following automatic conversions were performed:

'_refine_ls_weighting_scheme' value 'calc
w=1/[\s^2^(Fo^2^)+(0.1403P)^2^] where P=(Fo^2^+2Fc^2^)/3' was changed
to 'calc'. New tag '_refine_ls_weighting_details' was created. The
value of the new tag was set to 'w=1/[\s^2^(Fo^2^)+(0.1403P)^2^]
where P=(Fo^2^+2Fc^2^)/3'.

Automatic conversion script
Id: cif_fix_values 3143 2015-03-26 13:38:13Z robertas 
;
_cod_database_code 4504080

loop_
_symmetry_equiv_pos_as_xyz
'x, y, z'
'-x, -y, -z'

loop_
_atom_site_label
_atom_site_type_symbol
_atom_site_fract_x
_atom_site_fract_y
_atom_site_fract_z
_atom_site_U_iso_or_equiv
_atom_site_adp_type
_atom_site_occupancy
_atom_site_calc_flag
_atom_site_refinement_flags
O1 O 0.2807(3) 0.28647(18) 0.72832(17) 0.0448(6) Uani 1 d .
H1O H 0.2433 0.2322 0.7131 0.151(11) Uiso 1 calc R
N1 N 0.4294(3) 0.18037(19) 0.48068(19) 0.0347(6) Uani 1 d .
N2 N 0.6894(4) 0.1205(2) 0.4031(2) 0.0480(7) Uani 1 d .
N3 N 0.1107(3) 0.5346(2) 0.8154(2) 0.0351(6) Uani 1 d .
N4 N -0.1484(4) 0.6473(2) 0.8538(2) 0.0457(7) Uani 1 d .
C1 C 0.2661(4) 0.3735(2) 0.6338(2) 0.0307(6) Uani 1 d .
C2 C 0.2455(4) 0.3613(2) 0.5234(2) 0.0320(7) Uani 1 d .
C3 C 0.2320(4) 0.4570(3) 0.4344(2) 0.0357(7) Uani 1 d .
H3 H 0.2152 0.4480 0.3614 0.050(2) Uiso 1 calc R
C4 C 0.2423(4) 0.5666(3) 0.4495(3) 0.0364(7) Uani 1 d .
C5 C 0.2664(4) 0.5756(3) 0.5598(3) 0.0357(7) Uani 1 d .
H5 H 0.2756 0.6472 0.5728 0.050(2) Uiso 1 calc R
C6 C 0.2773(4) 0.4830(2) 0.6514(2) 0.0328(7) Uani 1 d .
C7 C 0.2397(4) 0.2459(2) 0.4966(2) 0.0355(7) Uani 1 d .
H7A H 0.1841 0.2000 0.5579 0.050(2) Uiso 1 calc R
H7B H 0.1616 0.2595 0.4284 0.050(2) Uiso 1 calc R
C8 C 0.5167(5) 0.1843(3) 0.3846(3) 0.0437(8) Uani 1 d .
H8 H 0.4634 0.2263 0.3140 0.050(2) Uiso 1 calc R
C9 C 0.7114(5) 0.0724(3) 0.5165(3) 0.0508(9) Uani 1 d .
H9 H 0.8198 0.0228 0.5536 0.050(2) Uiso 1 calc R
C10 C 0.5521(5) 0.1081(3) 0.5658(3) 0.0437(8) Uani 1 d .
H10 H 0.5291 0.0880 0.6421 0.050(2) Uiso 1 calc R
C11 C 0.2954(4) 0.4992(3) 0.7710(3) 0.0406(8) Uani 1 d .
H11A H 0.3634 0.4268 0.8196 0.050(2) Uiso 1 calc R
H11B H 0.3665 0.5581 0.7714 0.050(2) Uiso 1 calc R
C12 C 0.0186(4) 0.6453(3) 0.8145(3) 0.0397(7) Uani 1 d .
H12 H 0.0676 0.7108 0.7894 0.050(2) Uiso 1 calc R
C13 C -0.1640(5) 0.5339(3) 0.8806(3) 0.0465(8) Uani 1 d .
H13 H -0.2685 0.5086 0.9108 0.050(2) Uiso 1 calc R
C14 C -0.0067(5) 0.4646(3) 0.8570(3) 0.0431(8) Uani 1 d .
H14 H 0.0173 0.3841 0.8671 0.050(2) Uiso 1 calc R
C15 C 0.2274(5) 0.6690(3) 0.3504(3) 0.0501(9) Uani 1 d .
H15A H 0.1002 0.7134 0.3393 0.151(11) Uiso 1 calc R
H15B H 0.2643 0.6415 0.2837 0.151(11) Uiso 1 calc R
H15C H 0.3082 0.7174 0.3650 0.151(11) Uiso 1 calc R
O2 O 0.2255(4) 1.0691(2) 0.7430(2) 0.0541(7) Uani 1 d .
O3 O 0.0602(3) 0.9381(2) 0.7328(2) 0.0512(6) Uani 1 d .
H3O H 0.1365 0.9234 0.6857 0.151(11) Uiso 1 calc R
O4 O -0.4088(4) 1.2895(3) 1.1125(3) 0.0734(9) Uani 1 d .
O5 O -0.6190(3) 1.2097(2) 1.0489(2) 0.0576(7) Uani 1 d .
H5O H -0.6864 1.2444 1.0901 0.151(11) Uiso 1 calc R
C16 C -0.0507(4) 1.0723(2) 0.8451(2) 0.0317(7) Uani 1 d .
C17 C -0.0045(4) 1.1435(2) 0.9106(2) 0.0345(7) Uani 1 d .
H17 H 0.1149 1.1585 0.9090 0.050(2) Uiso 1 calc R
C18 C -0.1353(4) 1.1921(3) 0.9782(2) 0.0373(7) Uani 1 d .
H18 H -0.1027 1.2389 1.0226 0.050(2) Uiso 1 calc R
C19 C -0.3143(4) 1.1719(2) 0.9807(2) 0.0345(7) Uani 1 d .
C20 C -0.3616(4) 1.1003(3) 0.9164(3) 0.0366(7) Uani 1 d .
H20 H -0.4817 1.0864 0.9172 0.050(2) Uiso 1 calc R
C21 C -0.2283(4) 1.0495(3) 0.8507(2) 0.0366(7) Uani 1 d .
H21 H -0.2588 0.9991 0.8097 0.050(2) Uiso 1 calc R
C22 C 0.0903(4) 1.0249(2) 0.7698(2) 0.0360(7) Uani 1 d .
C23 C -0.4518(4) 1.2299(3) 1.0531(3) 0.0411(8) Uani 1 d .

loop_
_atom_site_aniso_label
_atom_site_aniso_U_11
_atom_site_aniso_U_22
_atom_site_aniso_U_33
_atom_site_aniso_U_23
_atom_site_aniso_U_13
_atom_site_aniso_U_12
O1 0.0667(15) 0.0292(11) 0.0333(11) -0.0026(9) -0.0028(10) -0.0044(11)
N1 0.0451(14) 0.0244(13) 0.0328(13) -0.0096(10) 0.0039(11) -0.0012(11)
N2 0.0573(18) 0.0356(15) 0.0553(17) -0.0218(14) 0.0153(14) -0.0074(13)
N3 0.0379(14) 0.0308(13) 0.0340(13) -0.0113(11) -0.0029(10) 0.0020(11)
N4 0.0430(16) 0.0459(17) 0.0480(16) -0.0219(13) 0.0055(12) 0.0015(12)
C1 0.0282(14) 0.0222(14) 0.0361(15) -0.0064(12) -0.0028(11) 0.0056(11)
C2 0.0281(14) 0.0305(15) 0.0335(15) -0.0109(12) -0.0022(11) 0.0057(11)
C3 0.0309(15) 0.0369(16) 0.0346(15) -0.0082(13) -0.0042(12) 0.0025(12)
C4 0.0278(15) 0.0298(15) 0.0427(17) 0.0002(13) -0.0071(12) 0.0041(12)
C5 0.0283(15) 0.0280(15) 0.0484(17) -0.0111(14) -0.0035(13) 0.0016(12)
C6 0.0250(14) 0.0313(15) 0.0393(16) -0.0138(13) -0.0050(12) 0.0054(11)
C7 0.0380(16) 0.0311(15) 0.0358(15) -0.0100(13) -0.0002(12) -0.0022(12)
C8 0.061(2) 0.0318(16) 0.0399(17) -0.0146(14) 0.0082(15) -0.0068(15)
C9 0.052(2) 0.0410(19) 0.055(2) -0.0152(16) -0.0008(16) 0.0050(16)
C10 0.053(2) 0.0376(17) 0.0308(15) -0.0040(13) -0.0022(14) 0.0056(15)
C11 0.0370(17) 0.0369(17) 0.0448(17) -0.0153(14) -0.0092(13) 0.0046(13)
C12 0.0452(18) 0.0315(16) 0.0408(17) -0.0136(14) -0.0006(14) -0.0001(13)
C13 0.0476(19) 0.056(2) 0.0402(17) -0.0204(16) 0.0046(14) -0.0120(16)
C14 0.054(2) 0.0337(17) 0.0426(17) -0.0124(14) -0.0007(15) -0.0079(15)
C15 0.054(2) 0.0311(17) 0.051(2) 0.0119(15) -0.0077(16) -0.0008(15)
O2 0.0595(16) 0.0389(13) 0.0643(16) -0.0161(12) 0.0276(12) -0.0077(12)
O3 0.0560(15) 0.0393(13) 0.0600(15) -0.0214(12) 0.0148(12) -0.0040(11)
O4 0.0507(15) 0.097(2) 0.094(2) -0.0720(19) 0.0127(14) -0.0104(15)
O5 0.0446(14) 0.0654(17) 0.0718(17) -0.0387(14) 0.0124(12) -0.0084(12)
C16 0.0376(16) 0.0200(13) 0.0279(14) 0.0044(11) -0.0010(12) 0.0038(11)
C17 0.0377(16) 0.0314(15) 0.0281(14) -0.0001(12) 0.0006(12) -0.0015(12)
C18 0.0439(18) 0.0329(16) 0.0322(15) -0.0058(13) -0.0015(13) -0.0037(13)
C19 0.0425(17) 0.0275(15) 0.0275(14) -0.0028(12) -0.0021(12) 0.0011(12)
C20 0.0323(15) 0.0324(16) 0.0404(16) -0.0076(13) 0.0010(12) 0.0020(12)
C21 0.0495(18) 0.0263(15) 0.0293(14) -0.0045(12) -0.0040(13) -0.0006(13)
C22 0.0417(17) 0.0206(14) 0.0356(15) 0.0039(12) 0.0036(13) 0.0038(12)
C23 0.0365(17) 0.0429(18) 0.0409(17) -0.0133(15) -0.0025(13) 0.0013(14)

loop_
_atom_type_symbol
_atom_type_description
_atom_type_scat_dispersion_real
_atom_type_scat_dispersion_imag
_atom_type_scat_source
C C 0.0033 0.0016 'International Tables Vol C Tables 4.2.6.8 and 6.1.1.4'
H H 0.0000 0.0000 'International Tables Vol C Tables 4.2.6.8 and 6.1.1.4'
N N 0.0061 0.0033 'International Tables Vol C Tables 4.2.6.8 and 6.1.1.4'
O O 0.0106 0.0060 'International Tables Vol C Tables 4.2.6.8 and 6.1.1.4'

loop_
_geom_angle_atom_site_label_1
_geom_angle_atom_site_label_2
_geom_angle_atom_site_label_3
_geom_angle
C1 O1 H1O 109.5
C8 N1 C10 107.5(3)
C8 N1 C7 127.1(3)
C10 N1 C7 125.2(2)
C8 N2 C9 106.4(3)
C14 N3 C12 106.9(3)
C14 N3 C11 126.7(3)
C12 N3 C11 126.3(3)
C12 N4 C13 105.6(3)
O1 C1 C2 125.2(3)
O1 C1 C6 116.0(2)
C2 C1 C6 118.8(3)
C3 C2 C1 119.6(3)
C3 C2 C7 118.1(2)
C1 C2 C7 122.3(3)
C2 C3 C4 122.8(3)
C2 C3 H3 118.6
C4 C3 H3 118.6
C5 C4 C3 116.4(3)
C5 C4 C15 122.3(3)
C3 C4 C15 121.3(3)
C6 C5 C4 122.9(3)
C6 C5 H5 118.6
C4 C5 H5 118.6
C5 C6 C1 119.6(3)
C5 C6 C11 120.6(3)
C1 C6 C11 119.8(3)
N1 C7 C2 111.3(2)
N1 C7 H7A 109.4
C2 C7 H7A 109.4
N1 C7 H7B 109.4
C2 C7 H7B 109.4
H7A C7 H7B 108.0
N2 C8 N1 110.6(3)
N2 C8 H8 124.7
N1 C8 H8 124.7
C10 C9 N2 109.3(3)
C10 C9 H9 125.3
N2 C9 H9 125.3
C9 C10 N1 106.1(3)
C9 C10 H10 126.9
N1 C10 H10 126.9
N3 C11 C6 111.2(2)
N3 C11 H11A 109.4
C6 C11 H11A 109.4
N3 C11 H11B 109.4
C6 C11 H11B 109.4
H11A C11 H11B 108.0
N4 C12 N3 110.8(3)
N4 C12 H12 124.6
N3 C12 H12 124.6
C14 C13 N4 110.0(3)
C14 C13 H13 125.0
N4 C13 H13 125.0
C13 C14 N3 106.6(3)
C13 C14 H14 126.7
N3 C14 H14 126.7
C4 C15 H15A 109.5
C4 C15 H15B 109.5
H15A C15 H15B 109.5
C4 C15 H15C 109.5
H15A C15 H15C 109.5
H15B C15 H15C 109.5
C22 O3 H3O 109.5
C23 O5 H5O 109.5
C21 C16 C17 118.8(3)
C21 C16 C22 122.2(3)
C17 C16 C22 119.0(3)
C18 C17 C16 120.2(3)
C18 C17 H17 119.9
C16 C17 H17 119.9
C17 C18 C19 120.8(3)
C17 C18 H18 119.6
C19 C18 H18 119.6
C20 C19 C18 119.6(3)
C20 C19 C23 122.1(3)
C18 C19 C23 118.3(3)
C19 C20 C21 119.4(3)
C19 C20 H20 120.3
C21 C20 H20 120.3
C16 C21 C20 121.2(3)
C16 C21 H21 119.4
C20 C21 H21 119.4
O2 C22 O3 122.8(3)
O2 C22 C16 120.9(3)
O3 C22 C16 116.3(3)
O4 C23 O5 122.9(3)
O4 C23 C19 122.2(3)
O5 C23 C19 114.9(3)

loop_
_geom_bond_atom_site_label_1
_geom_bond_atom_site_label_2
_geom_bond_distance
O1 C1 1.359(3)
O1 H1O 0.8200
N1 C8 1.327(4)
N1 C10 1.376(4)
N1 C7 1.476(4)
N2 C8 1.319(4)
N2 C9 1.365(5)
N3 C14 1.355(4)
N3 C12 1.358(4)
N3 C11 1.466(4)
N4 C12 1.309(4)
N4 C13 1.366(5)
C1 C2 1.395(4)
C1 C6 1.407(4)
C2 C3 1.381(4)
C2 C7 1.511(4)
C3 C4 1.396(4)
C3 H3 0.9300
C4 C5 1.384(4)
C4 C15 1.507(4)
C5 C6 1.378(4)
C5 H5 0.9300
C6 C11 1.521(4)
C7 H7A 0.9700
C7 H7B 0.9700
C8 H8 0.9300
C9 C10 1.342(5)
C9 H9 0.9300
C10 H10 0.9300
C11 H11A 0.9700
C11 H11B 0.9700
C12 H12 0.9300
C13 C14 1.340(5)
C13 H13 0.9300
C14 H14 0.9300
C15 H15A 0.9600
C15 H15B 0.9600
C15 H15C 0.9600
O2 C22 1.234(4)
O3 C22 1.290(4)
O3 H3O 0.8200
O4 C23 1.213(4)
O5 C23 1.303(4)
O5 H5O 0.8200
C16 C21 1.386(4)
C16 C17 1.387(4)
C16 C22 1.485(4)
C17 C18 1.380(4)
C17 H17 0.9300
C18 C19 1.384(4)
C18 H18 0.9300
C19 C20 1.383(4)
C19 C23 1.499(4)
C20 C21 1.386(4)
C20 H20 0.9300
C21 H21 0.9300

loop_
_geom_hbond_atom_site_label_D
_geom_hbond_atom_site_label_H
_geom_hbond_atom_site_label_A
_geom_hbond_distance_DH
_geom_hbond_distance_HA
_geom_hbond_distance_DA
_geom_hbond_angle_DHA
_geom_hbond_site_symmetry_A
O1 H1O O2 0.82 1.96 2.712(3) 152.8 1_545
O3 H3O N2 0.82 1.74 2.558(3) 173.9 2_666
O5 H5O N4 0.82 1.83 2.629(3) 164.3 2_477

loop_
_cod_related_entry_id
_cod_related_entry_database
_cod_related_entry_code
1 ChemSpider 30661446
